data_4026427
loop_
_publ_author_name
'Fengtao Zhou'
'Jianguang Liu'
'Ke Ding'
'Jinsong Liu'
'Qian Cai'

_publ_section_title
;
 Copper-Catalyzed Tandem Reaction of Isocyanides with
 N-(2-Haloaryl)propiolamides for the Synthesis of
 Pyrrolo[3,2-c]quinolin-4-ones
;
_journal_name_full 'Journal of Organic Chemistry'
_journal_page_first 5346
_journal_page_last 5353
_journal_paper_doi 10.1021/jo2006939
_journal_volume 76
_journal_year 2011
_chemical_formula_moiety 'C21 H18 N2 O3'
_chemical_formula_sum 'C21 H18 N2 O3'
_chemical_formula_weight 346.37
_chemical_name_systematic
; 
 ? 
;
_space_group_IT_number 14
_symmetry_cell_setting monoclinic
_symmetry_space_group_name_Hall '-P 2ybc'
_symmetry_space_group_name_H-M 'P 1 21/c 1'
_atom_sites_solution_hydrogens geom
_atom_sites_solution_primary direct
_atom_sites_solution_secondary difmap
_audit_creation_method SHELXL-97
_cell_angle_alpha 90.00
_cell_angle_beta 99.262(4)
_cell_angle_gamma 90.00
_cell_formula_units_Z 4
_cell_length_a 11.5823(5)
_cell_length_b 10.0172(5)
_cell_length_c 14.9684(5)
_cell_measurement_temperature 293(2)
_cell_volume 1714.03(13)
_computing_cell_refinement
;
CrysAlis RED, Oxford Diffraction Ltd.,
Version 1.171.31.7 (release 18-10-2006 CrysAlis171 .NET)
(compiled Oct 18 2006,16:28:17)
;
_computing_data_collection
;
CrysAlis CCD, Oxford Diffraction Ltd.,
Version 1.171.31.7 (release 18-10-2006 CrysAlis171 .NET)
(compiled Oct 18 2006,16:28:17)
;
_computing_data_reduction
;
CrysAlis RED, Oxford Diffraction Ltd.,
Version 1.171.31.7 (release 18-10-2006 CrysAlis171 .NET)
(compiled Oct 18 2006,16:28:17)
;
_computing_structure_refinement 'SHELXL-97 (Sheldrick, 1997)'
_computing_structure_solution 'SHELXS-97 (Sheldrick, 1990)'
_diffrn_ambient_temperature 293(2)
_diffrn_measured_fraction_theta_full 0.996
_diffrn_measured_fraction_theta_max 0.996
_diffrn_measurement_device_type 'Gemini R Ultra'
_diffrn_measurement_method '\w and \p scan'
_diffrn_radiation_monochromator graphite
_diffrn_radiation_source 'fine-focus sealed tube'
_diffrn_radiation_type MoK\a
_diffrn_radiation_wavelength 0.71073
_diffrn_reflns_av_R_equivalents 0.0323
_diffrn_reflns_av_sigmaI/netI 0.0359
_diffrn_reflns_limit_h_max 14
_diffrn_reflns_limit_h_min -10
_diffrn_reflns_limit_k_max 9
_diffrn_reflns_limit_k_min -12
_diffrn_reflns_limit_l_max 17
_diffrn_reflns_limit_l_min -18
_diffrn_reflns_number 8537
_diffrn_reflns_theta_full 25.99
_diffrn_reflns_theta_max 25.99
_diffrn_reflns_theta_min 4.06
_exptl_absorpt_coefficient_mu 0.091
_exptl_absorpt_correction_T_max 0.983
_exptl_absorpt_correction_T_min 0.862
_exptl_absorpt_correction_type multi-scan
_exptl_absorpt_process_details
;
CrysAlis RED, Oxford Diffraction Ltd.,
Version 1.171.32.5 (release 08-05-2007 CrysAlis171 .NET)
empirical absorption correction using spherical harmonics,
implemented in SCALE3 ABSPACK scaling algorithm.
;
_exptl_crystal_colour white
_exptl_crystal_density_diffrn 1.342
_exptl_crystal_description prism
_exptl_crystal_F_000 728
_exptl_crystal_size_max 0.6793
_exptl_crystal_size_mid 0.5303
_exptl_crystal_size_min 0.2299
_refine_diff_density_max 0.228
_refine_diff_density_min -0.297
_refine_diff_density_rms 0.042
_refine_ls_extinction_method none
_refine_ls_goodness_of_fit_ref 1.034
_refine_ls_hydrogen_treatment mixed
_refine_ls_matrix_type full
_refine_ls_number_parameters 240
_refine_ls_number_reflns 3361
_refine_ls_number_restraints 0
_refine_ls_restrained_S_all 1.034
_refine_ls_R_factor_all 0.0844
_refine_ls_R_factor_gt 0.0571
_refine_ls_shift/su_max 0.000
_refine_ls_shift/su_mean 0.000
_refine_ls_structure_factor_coef Fsqd
_refine_ls_weighting_details 'calc w=1/[\s^2^(Fo^2^)+(0.0837P)^2^+0.3861P] where P=(Fo^2^+2Fc^2^)/3'
_refine_ls_weighting_scheme calc
_refine_ls_wR_factor_gt 0.1428
_refine_ls_wR_factor_ref 0.1704
_reflns_number_gt 2332
_reflns_number_total 3361
_reflns_threshold_expression >2sigma(I)
_cod_data_source_file jo2006939_si_002.cif
_cod_data_source_block d
_cod_original_cell_volume 1714.02(12)
_cod_original_sg_symbol_H-M 'P 21/c'
_cod_database_code 4026427

loop_
_symmetry_equiv_pos_as_xyz
'x, y, z'
'-x, y+1/2, -z+1/2'
'-x, -y, -z'
'x, -y-1/2, z-1/2'

loop_
_atom_site_label
_atom_site_type_symbol
_atom_site_fract_x
_atom_site_fract_y
_atom_site_fract_z
_atom_site_U_iso_or_equiv
_atom_site_adp_type
_atom_site_occupancy
_atom_site_symmetry_multiplicity
_atom_site_calc_flag
_atom_site_refinement_flags
N1 N 0.43594(15) 0.15584(19) 0.63091(10) 0.0492(5) Uani 1 1 d .
N2 N 0.58944(16) 0.29895(19) 0.42374(11) 0.0551(5) Uani 1 1 d .
H2A H 0.5763 0.2860 0.3662 0.066 Uiso 1 1 calc R
O1 O 0.56349(13) 0.28290(16) 0.72692(9) 0.0574(4) Uani 1 1 d .
O2A O 0.7363(5) 0.4342(5) 0.3317(3) 0.0549(11) Uiso 0.40 1 d P
O2B O 0.7774(4) 0.3893(4) 0.3410(3) 0.0555(11) Uiso 0.40 1 d P
O2C O 0.6907(8) 0.4916(9) 0.3314(5) 0.060(2) Uiso 0.20 1 d P
O3 O 0.82553(15) 0.53253(18) 0.45613(10) 0.0694(5) Uani 1 1 d .
C1 C 0.52804(17) 0.2455(2) 0.64853(12) 0.0453(5) Uani 1 1 d .
C2 C 0.57659(17) 0.2879(2) 0.56981(12) 0.0437(5) Uani 1 1 d .
C3 C 0.52841(18) 0.2436(2) 0.48398(13) 0.0462(5) Uani 1 1 d .
C4 C 0.3790(2) 0.1100(2) 0.38162(14) 0.0554(6) Uani 1 1 d .
H4A H 0.4104 0.1359 0.3309 0.066 Uiso 1 1 calc R
C5 C 0.2831(2) 0.0276(3) 0.37143(16) 0.0647(7) Uani 1 1 d .
H5A H 0.2489 -0.0015 0.3142 0.078 Uiso 1 1 calc R
C6 C 0.2382(2) -0.0114(3) 0.44705(17) 0.0670(7) Uani 1 1 d .
H6A H 0.1731 -0.0670 0.4401 0.080 Uiso 1 1 calc R
C7 C 0.2867(2) 0.0294(3) 0.53236(16) 0.0604(6) Uani 1 1 d .
H7A H 0.2547 0.0010 0.5822 0.072 Uiso 1 1 calc R
C8 C 0.38414(17) 0.1134(2) 0.54434(13) 0.0464(5) Uani 1 1 d .
C9 C 0.43009(18) 0.1556(2) 0.46724(13) 0.0460(5) Uani 1 1 d .
C10 C 0.67226(18) 0.3748(2) 0.56100(13) 0.0458(5) Uani 1 1 d .
C11 C 0.75695(17) 0.4352(2) 0.63497(13) 0.0474(5) Uani 1 1 d .
C12 C 0.7854(2) 0.5696(3) 0.63576(16) 0.0593(6) Uani 1 1 d .
H12A H 0.7473 0.6254 0.5908 0.071 Uiso 1 1 calc R
C13 C 0.8696(2) 0.6215(3) 0.7024(2) 0.0795(9) Uani 1 1 d .
H13A H 0.8884 0.7118 0.7016 0.095 Uiso 1 1 calc R
C14 C 0.9256(2) 0.5410(4) 0.7694(2) 0.0895(10) Uani 1 1 d .
H14A H 0.9835 0.5760 0.8135 0.107 Uiso 1 1 calc R
C15 C 0.8962(2) 0.4077(4) 0.77172(16) 0.0786(9) Uani 1 1 d .
H15A H 0.9329 0.3532 0.8180 0.094 Uiso 1 1 calc R
C16 C 0.81151(19) 0.3551(3) 0.70469(14) 0.0596(6) Uani 1 1 d .
H16A H 0.7913 0.2654 0.7066 0.072 Uiso 1 1 calc R
C17 C 0.67629(19) 0.3796(2) 0.46914(13) 0.0522(5) Uani 1 1 d .
C18 C 0.7525(2) 0.4460(3) 0.41348(14) 0.0702(7) Uani 1 1 d .
C19 C 0.9014(3) 0.6051(3) 0.40535(18) 0.0852(9) Uani 1 1 d .
H19A H 0.8557 0.6465 0.3526 0.102 Uiso 1 1 calc R
H19B H 0.9574 0.5448 0.3851 0.102 Uiso 1 1 calc R
C20 C 0.9631(3) 0.7083(3) 0.4655(2) 0.0863(9) Uani 1 1 d .
H20A H 1.0213 0.7503 0.4360 0.129 Uiso 1 1 calc R
H20B H 1.0001 0.6676 0.5208 0.129 Uiso 1 1 calc R
H20C H 0.9080 0.7741 0.4786 0.129 Uiso 1 1 calc R
C21 C 0.3912(2) 0.1008(3) 0.70955(15) 0.0758(8) Uani 1 1 d .
H21A H 0.4465 0.1177 0.7634 0.114 Uiso 1 1 calc R
H21B H 0.3800 0.0063 0.7019 0.114 Uiso 1 1 calc R
H21C H 0.3179 0.1423 0.7148 0.114 Uiso 1 1 calc R

loop_
_atom_site_aniso_label
_atom_site_aniso_U_11
_atom_site_aniso_U_22
_atom_site_aniso_U_33
_atom_site_aniso_U_23
_atom_site_aniso_U_13
_atom_site_aniso_U_12
N1 0.0502(10) 0.0612(11) 0.0380(9) 0.0010(8) 0.0132(8) -0.0055(9)
N2 0.0647(11) 0.0701(12) 0.0309(8) 0.0029(8) 0.0088(8) -0.0114(10)
O1 0.0633(9) 0.0762(11) 0.0341(7) -0.0035(7) 0.0120(7) -0.0086(8)
O3 0.0757(11) 0.0831(12) 0.0545(9) 0.0003(8) 0.0259(8) -0.0253(10)
C1 0.0460(11) 0.0544(12) 0.0365(10) 0.0013(9) 0.0096(8) 0.0028(10)
C2 0.0468(11) 0.0516(12) 0.0332(9) 0.0023(8) 0.0080(8) 0.0023(10)
C3 0.0491(11) 0.0544(12) 0.0360(10) 0.0025(9) 0.0099(8) 0.0011(10)
C4 0.0620(14) 0.0620(14) 0.0415(11) -0.0021(10) 0.0068(10) 0.0005(12)
C5 0.0689(15) 0.0701(15) 0.0515(13) -0.0101(11) -0.0017(11) -0.0066(13)
C6 0.0620(14) 0.0717(16) 0.0664(15) -0.0089(13) 0.0074(12) -0.0137(13)
C7 0.0576(13) 0.0695(15) 0.0561(13) -0.0013(11) 0.0154(11) -0.0080(12)
C8 0.0459(11) 0.0500(12) 0.0438(11) -0.0010(9) 0.0088(9) 0.0022(10)
C9 0.0481(11) 0.0503(12) 0.0397(10) 0.0004(9) 0.0069(9) 0.0052(10)
C10 0.0485(11) 0.0515(12) 0.0384(10) 0.0005(9) 0.0104(9) 0.0012(10)
C11 0.0453(11) 0.0610(13) 0.0385(10) -0.0060(9) 0.0144(9) -0.0006(10)
C12 0.0600(13) 0.0654(15) 0.0576(13) -0.0123(11) 0.0253(11) -0.0064(12)
C13 0.0678(16) 0.094(2) 0.0833(19) -0.0389(17) 0.0313(15) -0.0201(16)
C14 0.0538(15) 0.135(3) 0.080(2) -0.051(2) 0.0095(14) -0.0106(19)
C15 0.0600(15) 0.122(3) 0.0513(14) -0.0140(16) -0.0001(12) 0.0188(17)
C16 0.0553(13) 0.0786(16) 0.0451(11) -0.0047(11) 0.0089(10) 0.0062(12)
C17 0.0570(13) 0.0628(13) 0.0373(10) 0.0023(10) 0.0088(9) -0.0074(11)
C18 0.0901(18) 0.0887(19) 0.0351(11) 0.0000(12) 0.0199(12) -0.0249(16)
C19 0.098(2) 0.093(2) 0.0724(17) 0.0107(16) 0.0389(16) -0.0306(18)
C20 0.0828(19) 0.0730(19) 0.106(2) 0.0113(17) 0.0246(17) -0.0174(16)
C21 0.0870(18) 0.099(2) 0.0458(12) 0.0014(13) 0.0245(12) -0.0317(16)

loop_
_atom_type_symbol
_atom_type_description
_atom_type_scat_dispersion_real
_atom_type_scat_dispersion_imag
_atom_type_scat_source
C C 0.0033 0.0016 'International Tables Vol C Tables 4.2.6.8 and 6.1.1.4'
H H 0.0000 0.0000 'International Tables Vol C Tables 4.2.6.8 and 6.1.1.4'
N N 0.0061 0.0033 'International Tables Vol C Tables 4.2.6.8 and 6.1.1.4'
O O 0.0106 0.0060 'International Tables Vol C Tables 4.2.6.8 and 6.1.1.4'

loop_
_geom_angle_atom_site_label_1
_geom_angle_atom_site_label_2
_geom_angle_atom_site_label_3
_geom_angle
C1 N1 C8 124.97(16)
C1 N1 C21 116.78(17)
C8 N1 C21 118.25(18)
C3 N2 C17 109.25(16)
C3 N2 H2A 125.4
C17 N2 H2A 125.4
O2B O2A O2C 167.8(12)
O2B O2A C18 82.1(6)
O2C O2A C18 85.8(8)
O2A O2B C18 68.0(6)
O2A O2B O2C 6.7(6)
C18 O2B O2C 61.4(4)
O2A O2C C18 60.3(7)
O2A O2C O2B 5.6(5)
C18 O2C O2B 54.8(4)
C18 O3 C19 118.55(18)
O1 C1 N1 120.28(17)
O1 C1 C2 124.73(19)
N1 C1 C2 114.99(17)
C3 C2 C10 108.11(16)
C3 C2 C1 120.53(19)
C10 C2 C1 131.35(18)
N2 C3 C2 108.10(18)
N2 C3 C9 128.57(18)
C2 C3 C9 123.32(18)
C5 C4 C9 120.9(2)
C5 C4 H4A 119.5
C9 C4 H4A 119.5
C4 C5 C6 119.0(2)
C4 C5 H5A 120.5
C6 C5 H5A 120.5
C7 C6 C5 121.9(2)
C7 C6 H6A 119.0
C5 C6 H6A 119.0
C6 C7 C8 120.0(2)
C6 C7 H7A 120.0
C8 C7 H7A 120.0
C7 C8 N1 121.18(18)
C7 C8 C9 118.60(19)
N1 C8 C9 120.21(18)
C4 C9 C8 119.47(19)
C4 C9 C3 124.70(19)
C8 C9 C3 115.83(17)
C17 C10 C2 105.23(17)
C17 C10 C11 127.09(19)
C2 C10 C11 127.38(17)
C16 C11 C12 118.5(2)
C16 C11 C10 119.5(2)
C12 C11 C10 122.0(2)
C13 C12 C11 120.8(3)
C13 C12 H12A 119.6
C11 C12 H12A 119.6
C14 C13 C12 120.3(3)
C14 C13 H13A 119.9
C12 C13 H13A 119.9
C13 C14 C15 120.0(3)
C13 C14 H14A 120.0
C15 C14 H14A 120.0
C14 C15 C16 119.8(3)
C14 C15 H15A 120.1
C16 C15 H15A 120.1
C11 C16 C15 120.5(3)
C11 C16 H16A 119.7
C15 C16 H16A 119.7
N2 C17 C10 109.30(18)
N2 C17 C18 116.30(18)
C10 C17 C18 134.4(2)
O2A C18 O2B 29.9(3)
O2A C18 O3 122.7(3)
O2B C18 O3 119.0(3)
O2A C18 O2C 33.9(3)
O2B C18 O2C 63.8(4)
O3 C18 O2C 114.5(4)
O2A C18 C17 121.3(3)
O2B C18 C17 120.8(3)
O3 C18 C17 115.19(18)
O2C C18 C17 112.2(4)
O3 C19 C20 107.9(2)
O3 C19 H19A 110.1
C20 C19 H19A 110.1
O3 C19 H19B 110.1
C20 C19 H19B 110.1
H19A C19 H19B 108.4
C19 C20 H20A 109.5
C19 C20 H20B 109.5
H20A C20 H20B 109.5
C19 C20 H20C 109.5
H20A C20 H20C 109.5
H20B C20 H20C 109.5
N1 C21 H21A 109.5
N1 C21 H21B 109.5
H21A C21 H21B 109.5
N1 C21 H21C 109.5
H21A C21 H21C 109.5
H21B C21 H21C 109.5

loop_
_geom_bond_atom_site_label_1
_geom_bond_atom_site_label_2
_geom_bond_distance
N1 C1 1.387(3)
N1 C8 1.403(2)
N1 C21 1.468(3)
N2 C3 1.351(3)
N2 C17 1.381(3)
N2 H2A 0.8600
O1 C1 1.237(2)
O2A O2B 0.653(5)
O2A O2C 0.780(8)
O2A C18 1.214(5)
O2B C18 1.298(5)
O2B O2C 1.426(10)
O2C C18 1.395(9)
O3 C18 1.304(3)
O3 C19 1.447(3)
C1 C2 1.449(3)
C2 C3 1.389(3)
C2 C10 1.432(3)
C3 C9 1.430(3)
C4 C5 1.372(3)
C4 C9 1.399(3)
C4 H4A 0.9300
C5 C6 1.376(3)
C5 H5A 0.9300
C6 C7 1.372(3)
C6 H6A 0.9300
C7 C8 1.396(3)
C7 H7A 0.9300
C8 C9 1.411(3)
C10 C17 1.384(3)
C10 C11 1.485(3)
C11 C16 1.386(3)
C11 C12 1.386(3)
C12 C13 1.379(3)
C12 H12A 0.9300
C13 C14 1.367(4)
C13 H13A 0.9300
C14 C15 1.380(5)
C14 H14A 0.9300
C15 C16 1.389(3)
C15 H15A 0.9300
C16 H16A 0.9300
C17 C18 1.467(3)
C19 C20 1.477(4)
C19 H19A 0.9700
C19 H19B 0.9700
C20 H20A 0.9600
C20 H20B 0.9600
C20 H20C 0.9600
C21 H21A 0.9600
C21 H21B 0.9600
C21 H21C 0.9600

loop_
_geom_torsion_atom_site_label_1
_geom_torsion_atom_site_label_2
_geom_torsion_atom_site_label_3
_geom_torsion_atom_site_label_4
_geom_torsion
O2C O2A O2B C18 9(5)
C18 O2A O2B O2C -9(5)
O2B O2A O2C C18 -9(5)
C18 O2A O2C O2B 9(5)
C18 O2B O2C O2A -170(5)
O2A O2B O2C C18 170(5)
C8 N1 C1 O1 175.77(19)
C21 N1 C1 O1 -5.0(3)
C8 N1 C1 C2 -4.7(3)
C21 N1 C1 C2 174.5(2)
O1 C1 C2 C3 -178.0(2)
N1 C1 C2 C3 2.5(3)
O1 C1 C2 C10 1.5(4)
N1 C1 C2 C10 -178.1(2)
C17 N2 C3 C2 -0.4(2)
C17 N2 C3 C9 178.9(2)
C10 C2 C3 N2 -0.1(2)
C1 C2 C3 N2 179.46(18)
C10 C2 C3 C9 -179.45(19)
C1 C2 C3 C9 0.1(3)
C9 C4 C5 C6 -0.8(4)
C4 C5 C6 C7 -0.2(4)
C5 C6 C7 C8 0.3(4)
C6 C7 C8 N1 -179.5(2)
C6 C7 C8 C9 0.5(4)
C1 N1 C8 C7 -175.8(2)
C21 N1 C8 C7 5.0(3)
C1 N1 C8 C9 4.1(3)
C21 N1 C8 C9 -175.0(2)
C5 C4 C9 C8 1.6(3)
C5 C4 C9 C3 -178.7(2)
C7 C8 C9 C4 -1.5(3)
N1 C8 C9 C4 178.59(19)
C7 C8 C9 C3 178.82(19)
N1 C8 C9 C3 -1.1(3)
N2 C3 C9 C4 0.2(4)
C2 C3 C9 C4 179.5(2)
N2 C3 C9 C8 180.0(2)
C2 C3 C9 C8 -0.8(3)
C3 C2 C10 C17 0.6(2)
C1 C2 C10 C17 -178.9(2)
C3 C2 C10 C11 -173.5(2)
C1 C2 C10 C11 7.0(4)
C17 C10 C11 C16 -123.9(2)
C2 C10 C11 C16 48.9(3)
C17 C10 C11 C12 54.8(3)
C2 C10 C11 C12 -132.5(2)
C16 C11 C12 C13 2.6(3)
C10 C11 C12 C13 -176.03(18)
C11 C12 C13 C14 -0.7(3)
C12 C13 C14 C15 -1.4(4)
C13 C14 C15 C16 1.4(4)
C12 C11 C16 C15 -2.5(3)
C10 C11 C16 C15 176.14(19)
C14 C15 C16 C11 0.6(3)
C3 N2 C17 C10 0.8(3)
C3 N2 C17 C18 179.0(2)
C2 C10 C17 N2 -0.8(2)
C11 C10 C17 N2 173.2(2)
C2 C10 C17 C18 -178.6(3)
C11 C10 C17 C18 -4.5(4)
O2C O2A C18 O2B -178.0(11)
O2B O2A C18 O3 92.3(6)
O2C O2A C18 O3 -85.7(8)
O2B O2A C18 O2C 178.0(11)
O2B O2A C18 C17 -98.3(6)
O2C O2A C18 C17 83.7(8)
O2C O2B C18 O2A 1.2(7)
O2A O2B C18 O3 -106.0(6)
O2C O2B C18 O3 -104.8(5)
O2A O2B C18 O2C -1.2(7)
O2A O2B C18 C17 100.2(6)
O2C O2B C18 C17 101.4(5)
C19 O3 C18 O2A -8.3(6)
C19 O3 C18 O2B 26.5(5)
C19 O3 C18 O2C -46.0(5)
C19 O3 C18 C17 -178.3(2)
O2B O2C C18 O2A -1.1(6)
O2A O2C C18 O2B 1.1(6)
O2A O2C C18 O3 112.9(7)
O2B O2C C18 O3 111.8(4)
O2A O2C C18 C17 -113.4(6)
O2B O2C C18 C17 -114.5(3)
N2 C17 C18 O2A 2.8(5)
C10 C17 C18 O2A -179.6(4)
N2 C17 C18 O2B -32.3(4)
C10 C17 C18 O2B 145.4(4)
N2 C17 C18 O3 173.0(2)
C10 C17 C18 O3 -9.4(4)
N2 C17 C18 O2C 39.6(5)
C10 C17 C18 O2C -142.8(5)
C18 O3 C19 C20 172.4(2)
